data_1509999
loop_
_publ_author_name
'Geibel, C.'
'Doersam, G.'
'Cordier, G.'
'Henseleit, R.'
'Thies, S.'
'Mehner, A.'

_publ_section_title
;
 Neue ternaere RE-Silber-Aluminide (RE=La.Ce,Pr,Yb) mit gewellten
 Silber-Aluminium Kagome- Netzen
;
_journal_name_full 'Journal of Alloys Compd.'
_journal_page_first 161
_journal_page_last 175
_journal_paper_doi 10.1016/0925-8388(92)90630-R
_journal_volume 186
_journal_year 1992
_chemical_formula_sum 'Ag9.7 Al7.3 La2'
_space_group_IT_number 166
_symmetry_space_group_name_Hall '-R 3 2"'
_symmetry_space_group_name_H-M 'R -3 m :H'
_cell_angle_alpha 90
_cell_angle_beta 90
_cell_angle_gamma 120
_cell_formula_units_Z 3
_cell_length_a 9.451
_cell_length_b 9.451
_cell_length_c 13.726
_cell_volume 1061.769
_citation_journal_id_ASTM JALCEU
_cod_data_source_file silver3-x_312.cif
_cod_data_source_block Ag9.7Al7.3La2
_cod_database_code 1509999

loop_
_symmetry_equiv_pos_as_xyz
x,y,z
-y,x-y,z
-x+y,-x,z
y,x,-z
-x,-x+y,-z
x-y,-y,-z
-x,-y,-z
y,-x+y,-z
x-y,x,-z
-y,-x,z
x,x-y,z
-x+y,y,z
x+2/3,y+1/3,z+1/3
-y+2/3,x-y+1/3,z+1/3
-x+y+2/3,-x+1/3,z+1/3
y+2/3,x+1/3,-z+1/3
-x+2/3,-x+y+1/3,-z+1/3
x-y+2/3,-y+1/3,-z+1/3
-x+2/3,-y+1/3,-z+1/3
y+2/3,-x+y+1/3,-z+1/3
x-y+2/3,x+1/3,-z+1/3
-y+2/3,-x+1/3,z+1/3
x+2/3,x-y+1/3,z+1/3
-x+y+2/3,y+1/3,z+1/3
x+1/3,y+2/3,z+2/3
-y+1/3,x-y+2/3,z+2/3
-x+y+1/3,-x+2/3,z+2/3
y+1/3,x+2/3,-z+2/3
-x+1/3,-x+y+2/3,-z+2/3
x-y+1/3,-y+2/3,-z+2/3
-x+1/3,-y+2/3,-z+2/3
y+1/3,-x+y+2/3,-z+2/3
x-y+1/3,x+2/3,-z+2/3
-y+1/3,-x+2/3,z+2/3
x+1/3,x-y+2/3,z+2/3
-x+y+1/3,y+2/3,z+2/3

loop_
_atom_site_label
_atom_site_type_symbol
_atom_site_fract_x
_atom_site_fract_y
_atom_site_fract_z
_atom_site_occupancy
_atom_site_U_iso_or_equiv
Ag1 Ag 0 0 0.1036 1 0.0
Ag2 Ag 0.2991 0 0 0.817 0.0
Ag3 Ag 0.498 0.502 0.1667 0.463 0.0
Al2 Al 0.2991 0 0 0.183 0.0
Al1 Al 0.5 0 0.5 1 0.0
La1 La 0 0 0.3339 1 0.0
Al3 Al 0.498 0.502 0.1667 0.537 0.0
